data_1534708
loop_
_publ_author_name
'Lork, E.'
'Mews, R.'
'Schroeter, M.'
'Petersen, J.'
'Zemva, B.'

_publ_section_title
;
 Transition metal sulfur dioxide hexafluoroarsenates and
 hexafluoroantimonates
;
_journal_name_full 'Journal of Fluorine Chemistry'
_journal_page_first 109
_journal_page_last 116
_journal_volume 110
_journal_year 2001
_chemical_formula_sum 'As2 F12 Mn O4 S2'
_chemical_name_systematic '(Mn (S O2)2) (As F6)2'
_space_group_IT_number 43
_symmetry_space_group_name_Hall 'F 2 -2d'
_symmetry_space_group_name_H-M 'F d d 2'
_cell_angle_alpha 90
_cell_angle_beta 90
_cell_angle_gamma 90
_cell_formula_units_Z 8
_cell_length_a 15.068
_cell_length_b 17.916
_cell_length_c 9.212
_cell_volume 2486.856
_citation_journal_id_ASTM JFLCAR
_cod_data_source_file Lork_JFLCAR_2001_159.cif
_cod_data_source_block As2F12Mn1O4S2
_cod_original_formula_sum 'As2 F12 Mn1 O4 S2'
_cod_database_code 1534708

loop_
_symmetry_equiv_pos_as_xyz
x,y,z
-x,-y,z
-x+1/4,y+1/4,z+1/4
x+3/4,-y+3/4,z+1/4
x,y+1/2,z+1/2
-x,-y+1/2,z+1/2
-x+1/4,y+3/4,z+3/4
x+3/4,-y+5/4,z+3/4
x+1/2,y,z+1/2
-x+1/2,-y,z+1/2
-x+3/4,y+1/4,z+3/4
x+5/4,-y+3/4,z+3/4
x+1/2,y+1/2,z
-x+1/2,-y+1/2,z
-x+3/4,y+3/4,z+1/4
x+5/4,-y+5/4,z+1/4

loop_
_atom_site_label
_atom_site_type_symbol
_atom_site_fract_x
_atom_site_fract_y
_atom_site_fract_z
_atom_site_occupancy
_atom_site_U_iso_or_equiv
F1 F-1 0.16697 -0.15303 0.2741 1 0.0
F2 F-1 0.0845 -0.05082 0.3848 1 0.0
F3 F-1 0.2279 -0.0652 0.0945 1 0.0
O2 O-2 0.0656 -0.3948 0.3924 1 0.0
S1 S+4 0.09795 -0.34653 0.49937 1 0.0
F6 F-1 0.1466 0.0367 0.2107 1 0.0
F4 F-1 0.0694 -0.07495 0.1302 1 0.0
O1 O-2 0.1653 -0.2939 0.456 1 0.0
Mn1 Mn+2 0.25 -0.25 0.28855 1 0.0
F5 F-1 0.2421 -0.0426 0.3522 1 0.0
As1 As+5 0.15734 -0.05669 0.23573 1 0.0
